data_4105426
loop_
_publ_author_name
'Lei-lei Tian'
'Chun Wang'
'Sandipan Dawn'
'Mark D. Smith'
'Jeanette A. Krause'
'Linda S. Shimizu'

_publ_contact_author_address
;
Department of Chemistry and Biochemistry
University of South Carolina
Columbia, South Carolina 29208
USA
;
_publ_contact_author_email shimizul@mail.chem.sc.edu
_publ_contact_author_fax '1 803 777 9521'
_publ_contact_author_name 'Professor Linda S. Shimizu'
_publ_contact_author_phone '1 803 777 2066'
_publ_section_title
;
 Macrocycles with Switchable exo/endo Metal Binding Sites
;
_journal_name_full 'Journal of the American Chemical Society'
_journal_page_first 17620
_journal_page_last 17629
_journal_paper_doi 10.1021/ja906474z
_journal_volume 131
_journal_year 2009
_chemical_formula_moiety 'C38 H46 N10 O2, 3.7(C H2 Cl2), 0.3(C H4 O)'
_chemical_formula_sum 'C42 H54.6 Cl7.4 N10 O2.3'
_chemical_formula_weight 998.69
_chemical_name_systematic
; 
 ? 
;
_space_group_IT_number 14
_symmetry_cell_setting monoclinic
_symmetry_space_group_name_Hall '-P 2ybc'
_symmetry_space_group_name_H-M 'P 1 21/c 1'
_atom_sites_solution_hydrogens geom
_atom_sites_solution_primary direct
_atom_sites_solution_secondary difmap
_audit_creation_method SHELXL-97
_cell_angle_alpha 90.00
_cell_angle_beta 101.5610(10)
_cell_angle_gamma 90.00
_cell_formula_units_Z 2
_cell_length_a 11.8857(5)
_cell_length_b 15.0339(7)
_cell_length_c 13.5999(6)
_cell_measurement_reflns_used 8150
_cell_measurement_temperature 150(2)
_cell_measurement_theta_max 26.363
_cell_measurement_theta_min 2.482
_cell_volume 2380.84(18)
_computing_cell_refinement 'SAINT-Plus Version 6.45 (Bruker, 2001)'
_computing_data_collection 'SMART Version 5.625 (Bruker, 2001)'
_computing_data_reduction 'SAINT-Plus Version 6.45 (Bruker, 2001)'
_computing_molecular_graphics various
_computing_publication_material 'SHELXTL Version 6.14 (Bruker, 2000)'
_computing_structure_refinement 'SHELXL-97 (Sheldrick, 1997)'
_computing_structure_solution 'SHELXS-97 (Sheldrick, 1990)'
_diffrn_ambient_temperature 150(2)
_diffrn_measured_fraction_theta_full 1.000
_diffrn_measured_fraction_theta_max 1.000
_diffrn_measurement_device_type 'Bruker SMART APEX CCD diffractometer'
_diffrn_measurement_method 'omega scans'
_diffrn_radiation_monochromator graphite
_diffrn_radiation_source 'fine-focus sealed tube'
_diffrn_radiation_type MoK\a
_diffrn_radiation_wavelength 0.71073
_diffrn_reflns_av_R_equivalents 0.0285
_diffrn_reflns_av_sigmaI/netI 0.0145
_diffrn_reflns_limit_h_max 14
_diffrn_reflns_limit_h_min -14
_diffrn_reflns_limit_k_max 17
_diffrn_reflns_limit_k_min -17
_diffrn_reflns_limit_l_max 16
_diffrn_reflns_limit_l_min -16
_diffrn_reflns_number 35275
_diffrn_reflns_theta_full 25.02
_diffrn_reflns_theta_max 25.02
_diffrn_reflns_theta_min 1.75
_exptl_absorpt_coefficient_mu 0.488
_exptl_absorpt_correction_T_max 1.0000
_exptl_absorpt_correction_T_min 0.8600
_exptl_absorpt_correction_type multi-scan
_exptl_absorpt_process_details 'SADABS Version 2.05 (Bruker, 2001)'
_exptl_crystal_colour colorless
_exptl_crystal_density_diffrn 1.393
_exptl_crystal_description plate
_exptl_crystal_F_000 1042
_exptl_crystal_size_max 0.44
_exptl_crystal_size_mid 0.38
_exptl_crystal_size_min 0.16
_refine_diff_density_max 0.583
_refine_diff_density_min -0.445
_refine_diff_density_rms 0.047
_refine_ls_extinction_method none
_refine_ls_goodness_of_fit_ref 1.027
_refine_ls_hydrogen_treatment constr
_refine_ls_matrix_type full
_refine_ls_number_parameters 338
_refine_ls_number_reflns 4202
_refine_ls_number_restraints 10
_refine_ls_restrained_S_all 1.085
_refine_ls_R_factor_all 0.0503
_refine_ls_R_factor_gt 0.0448
_refine_ls_shift/su_max 0.000
_refine_ls_shift/su_mean 0.000
_refine_ls_structure_factor_coef Fsqd
_refine_ls_weighting_details 'calc w=1/[\s^2^(Fo^2^)+(0.0587P)^2^+1.7647P] where P=(Fo^2^+2Fc^2^)/3'
_refine_ls_weighting_scheme calc
_refine_ls_wR_factor_gt 0.1165
_refine_ls_wR_factor_ref 0.1218
_reflns_number_gt 3700
_reflns_number_total 4202
_reflns_threshold_expression >2sigma(I)
_cod_data_source_file ja906474z_si_001_3.cif
_cod_data_source_block 2
_cod_original_sg_symbol_H-M 'P 21/c'
_cod_original_formula_sum 'C42 H54.60 Cl7.40 N10 O2.30'
_cod_database_code 4105426

loop_
_symmetry_equiv_pos_as_xyz
'x, y, z'
'-x, y+1/2, -z+1/2'
'-x, -y, -z'
'x, -y-1/2, z-1/2'

loop_
_atom_site_label
_atom_site_type_symbol
_atom_site_fract_x
_atom_site_fract_y
_atom_site_fract_z
_atom_site_U_iso_or_equiv
_atom_site_adp_type
_atom_site_occupancy
_atom_site_symmetry_multiplicity
_atom_site_calc_flag
_atom_site_refinement_flags
_atom_site_disorder_assembly
_atom_site_disorder_group
C1 C 0.74808(17) 0.45023(14) 0.22617(14) 0.0322(4) Uani 1 1 d . . .
C2 C 0.65720(19) 0.55978(15) 0.09909(15) 0.0367(5) Uani 1 1 d . A .
H2A H 0.5803 0.5710 0.1141 0.044 Uiso 1 1 calc R . .
H2B H 0.6835 0.6153 0.0717 0.044 Uiso 1 1 calc R . .
C3 C 0.61428(18) 0.41028(15) 0.06799(15) 0.0362(5) Uani 1 1 d . A .
H3A H 0.6140 0.3609 0.0198 0.043 Uiso 1 1 calc R . .
H3B H 0.5350 0.4174 0.0791 0.043 Uiso 1 1 calc R . .
C4 C 0.67842(19) 0.29804(14) 0.20529(16) 0.0355(5) Uani 1 1 d . . .
H4A H 0.7550 0.2754 0.2379 0.043 Uiso 1 1 calc R . .
H4B H 0.6459 0.2568 0.1501 0.043 Uiso 1 1 calc R . .
C5 C 0.60110(19) 0.30023(13) 0.28116(15) 0.0334(5) Uani 1 1 d . . .
C6 C 0.64850(19) 0.30757(15) 0.38296(16) 0.0375(5) Uani 1 1 d . . .
H6 H 0.7297 0.3044 0.4027 0.045 Uiso 1 1 calc R . .
C7 C 0.47296(18) 0.32126(13) 0.42701(15) 0.0326(4) Uani 1 1 d . . .
C8 C 0.41731(19) 0.31001(14) 0.32773(16) 0.0363(5) Uani 1 1 d . . .
H8 H 0.3358 0.3093 0.3102 0.044 Uiso 1 1 calc R . .
C9 C 0.48249(19) 0.29981(14) 0.25469(16) 0.0357(5) Uani 1 1 d . . .
H9 H 0.4457 0.2925 0.1864 0.043 Uiso 1 1 calc R . .
C10 C 0.40992(17) 0.34042(14) 0.50849(15) 0.0316(4) Uani 1 1 d . . .
C11 C 0.24973(18) 0.32220(14) 0.57600(15) 0.0337(5) Uani 1 1 d . . .
H11 H 0.1767 0.2954 0.5726 0.040 Uiso 1 1 calc R . .
C12 C 0.28996(17) 0.37787(14) 0.65687(15) 0.0320(4) Uani 1 1 d . . .
C13 C 0.39663(18) 0.41676(15) 0.65998(16) 0.0368(5) Uani 1 1 d . . .
H13 H 0.4275 0.4567 0.7126 0.044 Uiso 1 1 calc R . .
C14 C 0.45768(18) 0.39718(15) 0.58649(16) 0.0366(5) Uani 1 1 d . . .
H14 H 0.5316 0.4222 0.5891 0.044 Uiso 1 1 calc R . .
C15 C 0.21848(19) 0.39399(15) 0.73615(16) 0.0373(5) Uani 1 1 d . . .
H15A H 0.1393 0.4097 0.7021 0.045 Uiso 1 1 calc R . .
H15B H 0.2144 0.3380 0.7735 0.045 Uiso 1 1 calc R . .
C16A C 0.74166(19) 0.48326(14) -0.03446(16) 0.0360(5) Uani 0.782(6) 1 d PD A 1
C17A C 0.8477(3) 0.4311(3) 0.0197(3) 0.0536(11) Uani 0.782(6) 1 d PD A 1
H17A H 0.8804 0.4606 0.0833 0.080 Uiso 0.782(6) 1 calc PR A 1
H17B H 0.9052 0.4292 -0.0228 0.080 Uiso 0.782(6) 1 calc PR A 1
H17C H 0.8249 0.3703 0.0331 0.080 Uiso 0.782(6) 1 calc PR A 1
C18A C 0.7813(3) 0.5763(2) -0.0575(3) 0.0525(11) Uani 0.782(6) 1 d PD A 1
H18A H 0.7144 0.6126 -0.0867 0.079 Uiso 0.782(6) 1 calc PR A 1
H18B H 0.8328 0.5719 -0.1052 0.079 Uiso 0.782(6) 1 calc PR A 1
H18C H 0.8221 0.6041 0.0047 0.079 Uiso 0.782(6) 1 calc PR A 1
C19A C 0.6901(3) 0.4389(3) -0.1335(2) 0.0561(11) Uani 0.782(6) 1 d PD A 1
H19A H 0.6565 0.3816 -0.1205 0.084 Uiso 0.782(6) 1 calc PR A 1
H19B H 0.7503 0.4293 -0.1721 0.084 Uiso 0.782(6) 1 calc PR A 1
H19C H 0.6302 0.4773 -0.1717 0.084 Uiso 0.782(6) 1 calc PR A 1
C16B C 0.74166(19) 0.48326(14) -0.03446(16) 0.0360(5) Uani 0.218(6) 1 d PD A 2
C17B C 0.8631(7) 0.4853(10) 0.0246(8) 0.046(3) Uiso 0.218(6) 1 d PD A 2
H17D H 0.8785 0.5432 0.0575 0.069 Uiso 0.218(6) 1 calc PR A 2
H17E H 0.9164 0.4756 -0.0208 0.069 Uiso 0.218(6) 1 calc PR A 2
H17F H 0.8734 0.4382 0.0755 0.069 Uiso 0.218(6) 1 calc PR A 2
C18B C 0.7167(11) 0.5607(7) -0.1098(8) 0.045(3) Uiso 0.218(6) 1 d PD A 2
H18D H 0.7235 0.6172 -0.0732 0.068 Uiso 0.218(6) 1 calc PR A 2
H18E H 0.6387 0.5547 -0.1496 0.068 Uiso 0.218(6) 1 calc PR A 2
H18F H 0.7720 0.5594 -0.1544 0.068 Uiso 0.218(6) 1 calc PR A 2
C19B C 0.7186(9) 0.3972(6) -0.0962(9) 0.036(3) Uiso 0.218(6) 1 d PD A 2
H19D H 0.7605 0.3990 -0.1514 0.054 Uiso 0.218(6) 1 calc PR A 2
H19E H 0.6362 0.3918 -0.1236 0.054 Uiso 0.218(6) 1 calc PR A 2
H19F H 0.7446 0.3460 -0.0530 0.054 Uiso 0.218(6) 1 calc PR A 2
N1 N 0.73758(15) 0.53618(12) 0.19259(12) 0.0337(4) Uani 1 1 d . . .
N2 N 0.69062(15) 0.38688(11) 0.16387(12) 0.0331(4) Uani 1 1 d . . .
N3 N 0.64860(14) 0.49086(11) 0.02510(12) 0.0316(4) Uani 1 1 d . . .
N4 N 0.58824(15) 0.31870(13) 0.45495(13) 0.0368(4) Uani 1 1 d . . .
N5 N 0.30583(15) 0.30337(12) 0.50242(13) 0.0349(4) Uani 1 1 d . . .
O1 O 0.80807(13) 0.43107(10) 0.30875(10) 0.0392(4) Uani 1 1 d . . .
C1S C 0.0346(3) 0.3144(2) 0.3383(3) 0.0510(8) Uani 0.90 1 d P B 3
H1SA H 0.1096 0.3290 0.3818 0.061 Uiso 0.90 1 calc PR B 3
H1SB H -0.0215 0.3602 0.3492 0.061 Uiso 0.90 1 calc PR B 3
Cl1S Cl -0.01102(9) 0.20990(8) 0.37144(11) 0.0758(3) Uani 0.90 1 d P B 3
Cl1T Cl 0.04809(9) 0.31589(7) 0.21168(7) 0.0702(3) Uani 0.90 1 d P B 3
C2S C 0.017(5) 0.299(4) 0.283(5) 0.0510(8) Uani 0.05 1 d P C 4
H2SA H -0.0165 0.3591 0.2817 0.061 Uiso 0.05 1 calc PR C 4
H2SB H 0.1012 0.3077 0.3041 0.061 Uiso 0.05 1 calc PR C 4
Cl2S Cl -0.0292(11) 0.2389(8) 0.4109(9) 0.036(3) Uiso 0.05 1 d P C 4
Cl2T Cl 0.0027(13) 0.2760(11) 0.1813(11) 0.053(3) Uiso 0.05 1 d P C 4
C3S C 0.017(5) 0.272(4) 0.335(5) 0.0510(8) Uani 0.05 1 d P D 5
H3SA H 0.0768 0.2663 0.3966 0.061 Uiso 0.05 1 calc PR D 5
H3SB H -0.0441 0.3083 0.3549 0.061 Uiso 0.05 1 calc PR D 5
Cl3S Cl 0.0882(17) 0.3588(14) 0.2568(15) 0.077(5) Uiso 0.05 1 d P D 5
Cl3T Cl -0.0360(12) 0.1799(10) 0.3236(11) 0.044(3) Uiso 0.05 1 d P D 5
C4S C 0.1640(5) 0.5408(4) 0.4600(3) 0.0771(18) Uani 0.75 1 d PD E 6
H4SA H 0.2251 0.5501 0.5202 0.093 Uiso 0.75 1 calc PR E 6
H4SB H 0.1117 0.4943 0.4763 0.093 Uiso 0.75 1 calc PR E 6
Cl4S Cl 0.22581(11) 0.50342(7) 0.36284(8) 0.0645(3) Uani 0.75 1 d PD E 6
Cl4T Cl 0.08674(10) 0.63985(10) 0.43260(9) 0.0921(4) Uani 0.75 1 d PD E 6
C5S C 0.1672(19) 0.560(4) 0.438(3) 0.0771(18) Uani 0.10 1 d PD F 7
H5SA H 0.2206 0.5386 0.4989 0.093 Uiso 0.10 1 calc PR F 7
H5SB H 0.1847 0.6223 0.4243 0.093 Uiso 0.10 1 calc PR F 7
Cl5S Cl 0.0251(9) 0.5453(7) 0.4465(8) 0.092(2) Uiso 0.10 1 d PD . 7
Cl5T Cl 0.1699(10) 0.4909(8) 0.3344(9) 0.092(2) Uiso 0.10 1 d PD F 7
C6S C 0.130(3) 0.557(3) 0.415(2) 0.100(5) Uiso 0.15 1 d PD G 8
O1S O 0.0770(19) 0.5204(14) 0.4953(15) 0.100(5) Uiso 0.15 1 d PD G 8

loop_
_atom_site_aniso_label
_atom_site_aniso_U_11
_atom_site_aniso_U_22
_atom_site_aniso_U_33
_atom_site_aniso_U_23
_atom_site_aniso_U_13
_atom_site_aniso_U_12
C1 0.0321(10) 0.0386(11) 0.0283(10) 0.0010(8) 0.0113(8) 0.0044(9)
C2 0.0420(12) 0.0375(11) 0.0322(11) 0.0035(9) 0.0110(9) 0.0101(9)
C3 0.0360(11) 0.0409(12) 0.0316(10) 0.0069(9) 0.0066(9) -0.0031(9)
C4 0.0442(12) 0.0316(11) 0.0322(10) 0.0029(8) 0.0115(9) 0.0041(9)
C5 0.0424(12) 0.0262(10) 0.0330(10) 0.0035(8) 0.0111(9) 0.0025(8)
C6 0.0359(11) 0.0442(12) 0.0331(11) 0.0077(9) 0.0085(9) 0.0058(9)
C7 0.0372(11) 0.0297(10) 0.0314(10) 0.0022(8) 0.0077(9) -0.0017(8)
C8 0.0353(11) 0.0388(12) 0.0346(11) -0.0015(9) 0.0067(9) -0.0060(9)
C9 0.0432(12) 0.0345(11) 0.0286(10) -0.0006(8) 0.0056(9) -0.0053(9)
C10 0.0329(11) 0.0319(10) 0.0297(10) 0.0026(8) 0.0060(8) 0.0001(8)
C11 0.0316(11) 0.0349(11) 0.0349(11) 0.0003(9) 0.0079(9) -0.0035(8)
C12 0.0335(10) 0.0307(10) 0.0319(10) 0.0016(8) 0.0070(8) 0.0018(8)
C13 0.0388(11) 0.0389(12) 0.0326(11) -0.0061(9) 0.0067(9) -0.0064(9)
C14 0.0326(11) 0.0420(12) 0.0354(11) -0.0017(9) 0.0078(9) -0.0064(9)
C15 0.0392(11) 0.0372(11) 0.0378(11) -0.0040(9) 0.0130(9) -0.0031(9)
C16A 0.0414(12) 0.0370(11) 0.0334(11) 0.0027(9) 0.0162(9) 0.0031(9)
C17A 0.0486(19) 0.067(3) 0.0520(19) 0.0099(17) 0.0258(15) 0.0207(18)
C18A 0.055(2) 0.0479(19) 0.062(2) 0.0085(16) 0.0296(19) -0.0026(15)
C19A 0.075(2) 0.061(2) 0.0373(17) -0.0061(17) 0.0229(17) -0.0035(19)
C16B 0.0414(12) 0.0370(11) 0.0334(11) 0.0027(9) 0.0162(9) 0.0031(9)
N1 0.0393(10) 0.0321(9) 0.0304(9) -0.0012(7) 0.0084(7) 0.0020(7)
N2 0.0394(10) 0.0324(9) 0.0279(8) 0.0031(7) 0.0075(7) 0.0007(7)
N3 0.0341(9) 0.0334(9) 0.0285(8) 0.0035(7) 0.0090(7) 0.0021(7)
N4 0.0364(10) 0.0459(11) 0.0285(9) 0.0049(8) 0.0072(7) 0.0023(8)
N5 0.0369(10) 0.0363(10) 0.0320(9) -0.0017(7) 0.0080(7) -0.0042(8)
O1 0.0423(8) 0.0447(9) 0.0295(8) 0.0020(6) 0.0043(6) 0.0055(7)
C1S 0.0384(15) 0.0583(19) 0.0559(17) 0.0186(17) 0.0090(14) 0.0015(14)
Cl1S 0.0702(6) 0.0674(6) 0.0967(9) 0.0303(7) 0.0334(6) 0.0052(5)
Cl1T 0.0806(6) 0.0723(6) 0.0637(5) 0.0209(5) 0.0287(5) 0.0219(6)
C2S 0.0384(15) 0.0583(19) 0.0559(17) 0.0186(17) 0.0090(14) 0.0015(14)
C3S 0.0384(15) 0.0583(19) 0.0559(17) 0.0186(17) 0.0090(14) 0.0015(14)
C4S 0.094(3) 0.094(4) 0.040(3) -0.002(3) 0.007(2) 0.024(3)
Cl4S 0.0780(7) 0.0659(6) 0.0527(5) -0.0032(4) 0.0208(5) -0.0039(5)
Cl4T 0.0732(7) 0.1068(10) 0.0798(7) -0.0210(7) -0.0244(6) 0.0382(7)
C5S 0.094(3) 0.094(4) 0.040(3) -0.002(3) 0.007(2) 0.024(3)

loop_
_atom_type_symbol
_atom_type_description
_atom_type_scat_dispersion_real
_atom_type_scat_dispersion_imag
_atom_type_scat_source
C C 0.0033 0.0016 'International Tables Vol C Tables 4.2.6.8 and 6.1.1.4'
H H 0.0000 0.0000 'International Tables Vol C Tables 4.2.6.8 and 6.1.1.4'
N N 0.0061 0.0033 'International Tables Vol C Tables 4.2.6.8 and 6.1.1.4'
O O 0.0106 0.0060 'International Tables Vol C Tables 4.2.6.8 and 6.1.1.4'
Cl Cl 0.1484 0.1585 'International Tables Vol C Tables 4.2.6.8 and 6.1.1.4'

loop_
_geom_angle_atom_site_label_1
_geom_angle_atom_site_label_2
_geom_angle_atom_site_label_3
_geom_angle
_geom_angle_site_symmetry_1
_geom_angle_site_symmetry_3
O1 C1 N2 121.81(19) . .
O1 C1 N1 121.35(19) . .
N2 C1 N1 116.84(17) . .
N3 C2 N1 112.00(17) . .
N3 C2 H2A 109.2 . .
N1 C2 H2A 109.2 . .
N3 C2 H2B 109.2 . .
N1 C2 H2B 109.2 . .
H2A C2 H2B 107.9 . .
N3 C3 N2 112.66(17) . .
N3 C3 H3A 109.1 . .
N2 C3 H3A 109.1 . .
N3 C3 H3B 109.1 . .
N2 C3 H3B 109.1 . .
H3A C3 H3B 107.8 . .
N2 C4 C5 111.22(16) . .
N2 C4 H4A 109.4 . .
C5 C4 H4A 109.4 . .
N2 C4 H4B 109.4 . .
C5 C4 H4B 109.4 . .
H4A C4 H4B 108.0 . .
C9 C5 C6 116.61(19) . .
C9 C5 C4 123.29(19) . .
C6 C5 C4 120.02(19) . .
N4 C6 C5 124.8(2) . .
N4 C6 H6 117.6 . .
C5 C6 H6 117.6 . .
N4 C7 C8 121.99(19) . .
N4 C7 C10 115.59(17) . .
C8 C7 C10 122.38(19) . .
C9 C8 C7 119.0(2) . .
C9 C8 H8 120.5 . .
C7 C8 H8 120.5 . .
C5 C9 C8 120.00(19) . .
C5 C9 H9 120.0 . .
C8 C9 H9 120.0 . .
N5 C10 C14 122.08(18) . .
N5 C10 C7 118.01(18) . .
C14 C10 C7 119.89(18) . .
N5 C11 C12 125.12(19) . .
N5 C11 H11 117.4 . .
C12 C11 H11 117.4 . .
C11 C12 C13 116.43(19) . .
C11 C12 C15 120.35(18) . .
C13 C12 C15 123.22(19) . .
C14 C13 C12 119.84(19) . .
C14 C13 H13 120.1 . .
C12 C13 H13 120.1 . .
C13 C14 C10 119.34(19) . .
C13 C14 H14 120.3 . .
C10 C14 H14 120.3 . .
N1 C15 C12 114.27(17) 3_666 .
N1 C15 H15A 108.7 3_666 .
C12 C15 H15A 108.7 . .
N1 C15 H15B 108.7 3_666 .
C12 C15 H15B 108.7 . .
H15A C15 H15B 107.6 . .
N3 C16A C19A 107.6(2) . .
N3 C16A C18A 109.37(19) . .
C19A C16A C18A 107.8(2) . .
N3 C16A C17A 113.66(18) . .
C19A C16A C17A 110.3(3) . .
C18A C16A C17A 107.9(3) . .
H17D C17B H17E 109.5 . .
H17D C17B H17F 109.5 . .
H17E C17B H17F 109.5 . .
H18D C18B H18E 109.5 . .
H18D C18B H18F 109.5 . .
H18E C18B H18F 109.5 . .
H19D C19B H19E 109.5 . .
H19D C19B H19F 109.5 . .
H19E C19B H19F 109.5 . .
C1 N1 C15 117.60(17) . 3_666
C1 N1 C2 121.06(17) . .
C15 N1 C2 119.08(17) 3_666 .
C1 N2 C4 118.21(16) . .
C1 N2 C3 121.73(17) . .
C4 N2 C3 117.77(17) . .
C2 N3 C3 108.07(16) . .
C2 N3 C16A 118.51(17) . .
C3 N3 C16A 117.02(16) . .
C6 N4 C7 117.50(18) . .
C11 N5 C10 117.16(18) . .
Cl1S C1S Cl1T 110.9(2) . .
Cl1S C1S H1SA 109.5 . .
Cl1T C1S H1SA 109.5 . .
Cl1S C1S H1SB 109.5 . .
Cl1T C1S H1SB 109.5 . .
H1SA C1S H1SB 108.1 . .
Cl2T C2S Cl2S 135(4) . .
Cl2T C2S H2SA 103.5 . .
Cl2S C2S H2SA 103.5 . .
Cl2T C2S H2SB 103.5 . .
Cl2S C2S H2SB 103.5 . .
H2SA C2S H2SB 105.3 . .
Cl3T C3S Cl3S 140(5) . .
Cl3T C3S H3SA 102.1 . .
Cl3S C3S H3SA 102.1 . .
Cl3T C3S H3SB 102.1 . .
Cl3S C3S H3SB 102.1 . .
H3SA C3S H3SB 104.8 . .
Cl4S C4S Cl4T 113.5(3) . .
Cl4S C4S H4SA 108.9 . .
Cl4T C4S H4SA 108.9 . .
Cl4S C4S H4SB 108.9 . .
Cl4T C4S H4SB 108.9 . .
H4SA C4S H4SB 107.7 . .
Cl5S C5S Cl5T 99.0(7) . .
Cl5S C5S H5SA 112.0 . .
Cl5T C5S H5SA 112.0 . .
Cl5S C5S H5SB 112.0 . .
Cl5T C5S H5SB 112.0 . .
H5SA C5S H5SB 109.7 . .
C5S Cl5S Cl5S 122(2) . 3_566

loop_
_geom_bond_atom_site_label_1
_geom_bond_atom_site_label_2
_geom_bond_distance
_geom_bond_site_symmetry_2
C1 O1 1.238(2) .
C1 N2 1.364(3) .
C1 N1 1.368(3) .
C2 N3 1.434(3) .
C2 N1 1.473(3) .
C2 H2A 0.9900 .
C2 H2B 0.9900 .
C3 N3 1.439(3) .
C3 N2 1.474(3) .
C3 H3A 0.9900 .
C3 H3B 0.9900 .
C4 N2 1.468(3) .
C4 C5 1.513(3) .
C4 H4A 0.9900 .
C4 H4B 0.9900 .
C5 C9 1.383(3) .
C5 C6 1.390(3) .
C6 N4 1.334(3) .
C6 H6 0.9500 .
C7 N4 1.347(3) .
C7 C8 1.390(3) .
C7 C10 1.485(3) .
C8 C9 1.385(3) .
C8 H8 0.9500 .
C9 H9 0.9500 .
C10 N5 1.344(3) .
C10 C14 1.391(3) .
C11 N5 1.339(3) .
C11 C12 1.389(3) .
C11 H11 0.9500 .
C12 C13 1.389(3) .
C12 C15 1.520(3) .
C13 C14 1.379(3) .
C13 H13 0.9500 .
C14 H14 0.9500 .
C15 N1 1.453(3) 3_666
C15 H15A 0.9900 .
C15 H15B 0.9900 .
C16A N3 1.501(3) .
C16A C19A 1.517(4) .
C16A C18A 1.528(4) .
C16A C17A 1.541(4) .
C17A H17A 0.9800 .
C17A H17B 0.9800 .
C17A H17C 0.9800 .
C18A H18A 0.9800 .
C18A H18B 0.9800 .
C18A H18C 0.9800 .
C19A H19A 0.9800 .
C19A H19B 0.9800 .
C19A H19C 0.9800 .
C17B H17D 0.9800 .
C17B H17E 0.9800 .
C17B H17F 0.9800 .
C18B H18D 0.9800 .
C18B H18E 0.9800 .
C18B H18F 0.9800 .
C19B H19D 0.9800 .
C19B H19E 0.9800 .
C19B H19F 0.9800 .
N1 C15 1.453(3) 3_666
C1S Cl1S 1.751(3) .
C1S Cl1T 1.762(4) .
C1S H1SA 0.9900 .
C1S H1SB 0.9900 .
C2S Cl2T 1.40(7) .
C2S Cl2S 2.12(6) .
C2S H2SA 0.9900 .
C2S H2SB 0.9900 .
C3S Cl3T 1.52(7) .
C3S Cl3S 1.97(7) .
C3S H3SA 0.9900 .
C3S H3SB 0.9900 .
C4S Cl4S 1.729(5) .
C4S Cl4T 1.750(6) .
C4S H4SA 0.9900 .
C4S H4SB 0.9900 .
C5S Cl5S 1.730(8) .
C5S Cl5T 1.751(9) .
C5S H5SA 0.9900 .
C5S H5SB 0.9900 .
Cl5S Cl5S 2.16(2) 3_566
C6S O1S 1.47(2) .

loop_
_geom_torsion_atom_site_label_1
_geom_torsion_atom_site_label_2
_geom_torsion_atom_site_label_3
_geom_torsion_atom_site_label_4
_geom_torsion
_geom_torsion_site_symmetry_4
N2 C4 C5 C9 81.1(2) .
N2 C4 C5 C6 -95.5(2) .
C9 C5 C6 N4 -3.6(3) .
C4 C5 C6 N4 173.2(2) .
N4 C7 C8 C9 -2.9(3) .
C10 C7 C8 C9 174.58(19) .
C6 C5 C9 C8 2.5(3) .
C4 C5 C9 C8 -174.17(19) .
C7 C8 C9 C5 0.5(3) .
N4 C7 C10 N5 -147.86(19) .
C8 C7 C10 N5 34.5(3) .
N4 C7 C10 C14 33.8(3) .
C8 C7 C10 C14 -143.8(2) .
N5 C11 C12 C13 0.4(3) .
N5 C11 C12 C15 -179.8(2) .
C11 C12 C13 C14 -1.8(3) .
C15 C12 C13 C14 178.4(2) .
C12 C13 C14 C10 1.8(3) .
N5 C10 C14 C13 -0.3(3) .
C7 C10 C14 C13 177.89(19) .
C11 C12 C15 N1 -170.91(19) 3_666
C13 C12 C15 N1 8.9(3) 3_666
O1 C1 N1 C15 -11.0(3) 3_666
N2 C1 N1 C15 169.78(17) 3_666
O1 C1 N1 C2 -173.81(18) .
N2 C1 N1 C2 7.0(3) .
N3 C2 N1 C1 -34.7(3) .
N3 C2 N1 C15 162.74(17) 3_666
O1 C1 N2 C4 14.3(3) .
N1 C1 N2 C4 -166.57(17) .
O1 C1 N2 C3 176.65(18) .
N1 C1 N2 C3 -4.2(3) .
C5 C4 N2 C1 67.6(2) .
C5 C4 N2 C3 -95.5(2) .
N3 C3 N2 C1 29.0(3) .
N3 C3 N2 C4 -168.48(17) .
N1 C2 N3 C3 56.9(2) .
N1 C2 N3 C16A -79.3(2) .
N2 C3 N3 C2 -54.2(2) .
N2 C3 N3 C16A 82.6(2) .
C19A C16A N3 C2 -154.4(2) .
C18A C16A N3 C2 -37.5(3) .
C17A C16A N3 C2 83.2(3) .
C19A C16A N3 C3 73.3(3) .
C18A C16A N3 C3 -169.8(2) .
C17A C16A N3 C3 -49.1(3) .
C5 C6 N4 C7 1.4(3) .
C8 C7 N4 C6 2.0(3) .
C10 C7 N4 C6 -175.65(19) .
C12 C11 N5 C10 1.0(3) .
C14 C10 N5 C11 -1.0(3) .
C7 C10 N5 C11 -179.28(18) .
